data_2208897
loop_
_publ_author_name
'Attayibat, Ahmed'
'Radi, Smaail'
'Ramdani, Abdelkrim'
'Eddike, Driss'
'Tillard, Monique'
'Belin, Claude'

_publ_section_title
;
 2-(1',5',5-Trimethyl-3,3'-bi-1<i>H</i>-pyrazol-1-yl)ethanol
;
_journal_coeditor_code HG2018
_journal_issue 5
_journal_name_full 'Acta Crystallographica Section E'
_journal_page_first o1908
_journal_page_last o1909
_journal_paper_doi 10.1107/S1600536806012864
_journal_volume 62
_journal_year 2006
_chemical_formula_iupac 'C11 H16 N4 O'
_chemical_formula_moiety 'C11 H16 N4 O'
_chemical_formula_sum 'C11 H16 N4 O'
_chemical_formula_weight 220.28
_chemical_melting_point 180
_chemical_name_systematic
;
2-(1',5',5-Trimethyl-3,3'-bi-1H-pyrazol-1-yl)ethanol
;
_space_group_IT_number 2
_symmetry_cell_setting triclinic
_symmetry_space_group_name_Hall '-P 1'
_symmetry_space_group_name_H-M 'P -1'
_atom_sites_solution_hydrogens geom
_atom_sites_solution_primary direct
_atom_sites_solution_secondary difmap
_cell_angle_alpha 86.090(10)
_cell_angle_beta 82.180(10)
_cell_angle_gamma 63.750(10)
_cell_formula_units_Z 2
_cell_length_a 6.9135(7)
_cell_length_b 7.3389(8)
_cell_length_c 12.1830(10)
_cell_measurement_reflns_used 25
_cell_measurement_temperature 173(2)
_cell_measurement_theta_max 18
_cell_measurement_theta_min 12
_cell_volume 549.21(11)
_computing_cell_refinement 'CrysAlis RED (Oxford Diffraction, 2004)'
_computing_data_collection 'CrysAlis CCD (Oxford Diffraction, 2004)'
_computing_data_reduction 'CrysAlis RED'
_computing_molecular_graphics 'ORTEP-3 for Windows (Version 1.08; Farrugia, 1997)'
_computing_publication_material 'WinGX (Farrugia, 1999)'
_computing_structure_refinement 'SHELXL97 (Sheldrick, 1997)'
_computing_structure_solution 'SHELXS97 (Sheldrick, 1997)'
_diffrn_ambient_temperature 173(2)
_diffrn_measured_fraction_theta_full 0.998
_diffrn_measured_fraction_theta_max 0.998
_diffrn_measurement_device_type 'Oxford Diffraction Xcalibur CCD'
_diffrn_measurement_method \w
_diffrn_radiation_monochromator graphite
_diffrn_radiation_source 'fine-focus sealed tube'
_diffrn_radiation_type MoK\a
_diffrn_radiation_wavelength 0.71073
_diffrn_reflns_av_R_equivalents 0.0774
_diffrn_reflns_av_sigmaI/netI 0.0470
_diffrn_reflns_limit_h_max 8
_diffrn_reflns_limit_h_min -8
_diffrn_reflns_limit_k_max 9
_diffrn_reflns_limit_k_min -9
_diffrn_reflns_limit_l_max 15
_diffrn_reflns_limit_l_min -15
_diffrn_reflns_number 7672
_diffrn_reflns_theta_full 26.14
_diffrn_reflns_theta_max 26.14
_diffrn_reflns_theta_min 3.10
_diffrn_standards_decay_% 0
_diffrn_standards_number 0
_exptl_absorpt_coefficient_mu 0.090
_exptl_absorpt_correction_type none
_exptl_crystal_colour colourless
_exptl_crystal_density_diffrn 1.332
_exptl_crystal_density_method 'not measured'
_exptl_crystal_description parallelepiped
_exptl_crystal_F_000 236
_exptl_crystal_size_max 0.35
_exptl_crystal_size_mid 0.30
_exptl_crystal_size_min 0.12
_refine_diff_density_max 0.202
_refine_diff_density_min -0.274
_refine_ls_extinction_method none
_refine_ls_goodness_of_fit_ref 1.056
_refine_ls_hydrogen_treatment mixed
_refine_ls_matrix_type full
_refine_ls_number_parameters 152
_refine_ls_number_reflns 2185
_refine_ls_number_restraints 0
_refine_ls_restrained_S_all 1.056
_refine_ls_R_factor_all 0.0592
_refine_ls_R_factor_gt 0.0492
_refine_ls_shift/su_max 0.000
_refine_ls_shift/su_mean 0.000
_refine_ls_structure_factor_coef Fsqd
_refine_ls_weighting_details 'calc w=1/[\s^2^(Fo^2^)+(0.0485P)^2^+0.2622P] where P=(Fo^2^+2Fc^2^)/3'
_refine_ls_weighting_scheme calc
_refine_ls_wR_factor_gt 0.1180
_refine_ls_wR_factor_ref 0.1249
_reflns_number_gt 1797
_reflns_number_total 2185
_reflns_threshold_expression I>2\s(I)
_cod_data_source_file hg2018.cif
_cod_data_source_block II
_cod_original_cell_volume 549.20(10)
_cod_original_sg_symbol_Hall -P1
_cod_database_code 2208897
_cod_database_fobs_code 2208897

loop_
_symmetry_equiv_pos_as_xyz
'x, y, z'
'-x, -y, -z'

loop_
_atom_site_type_symbol
_atom_site_label
_atom_site_fract_x
_atom_site_fract_y
_atom_site_fract_z
_atom_site_U_iso_or_equiv
_atom_site_adp_type
_atom_site_calc_flag
_atom_site_refinement_flags
_atom_site_occupancy
N N1 0.1089(2) 0.5286(2) 0.27991(11) 0.0214(3) Uani d . 1
N N2 0.2823(2) 0.3873(2) 0.32801(11) 0.0206(3) Uani d . 1
N N3 0.0603(2) 1.0185(2) 0.17083(11) 0.0219(3) Uani d . 1
C C8 0.1610(2) 0.6829(2) 0.25302(12) 0.0194(3) Uani d . 1
N N4 -0.1121(2) 1.1566(2) 0.12177(11) 0.0217(3) Uani d . 1
C C9 0.0102(3) 0.8631(2) 0.19778(12) 0.0199(3) Uani d . 1
C C3 0.2797(3) 0.1962(2) 0.36806(14) 0.0250(4) Uani d . 1
H H3A 0.4279 0.0926 0.3687 0.030 Uiso calc R 1
H H3B 0.2113 0.1533 0.3174 0.030 Uiso calc R 1
O O 0.2737(2) 0.2527(2) 0.55944(11) 0.0327(3) Uani d . 1
H H 0.180(4) 0.325(4) 0.613(2) 0.063(8) Uiso d . 1
C C12 -0.4687(3) 1.2162(3) 0.06510(15) 0.0284(4) Uani d . 1
H H12A -0.5394 1.3494 0.0968 0.043 Uiso calc R 1
H H12B -0.5642 1.1518 0.0784 0.043 Uiso calc R 1
H H12C -0.4330 1.2269 -0.0133 0.043 Uiso calc R 1
C C13 -0.1147(3) 1.3501(3) 0.08443(15) 0.0289(4) Uani d . 1
H H13A -0.0148 1.3748 0.1216 0.043 Uiso calc R 1
H H13B -0.2585 1.4570 0.1012 0.043 Uiso calc R 1
H H13C -0.0726 1.3463 0.0059 0.043 Uiso calc R 1
C C10 -0.1920(3) 0.9024(2) 0.16588(13) 0.0224(4) Uani d . 1
H H10 -0.2616 0.8182 0.1756 0.027 Uiso calc R 1
C C11 -0.2656(3) 1.0921(2) 0.11705(13) 0.0212(4) Uani d . 1
C C5 0.4376(3) 0.4497(2) 0.33203(13) 0.0212(4) Uani d . 1
C C7 0.3642(3) 0.6414(2) 0.28410(13) 0.0224(4) Uani d . 1
H H7 0.4347 0.7248 0.2746 0.027 Uiso calc R 1
C C6 0.6437(3) 0.3240(3) 0.38051(14) 0.0273(4) Uani d . 1
H H6A 0.6122 0.3097 0.4590 0.041 Uiso calc R 1
H H6B 0.7385 0.3891 0.3667 0.041 Uiso calc R 1
H H6C 0.7131 0.1922 0.3471 0.041 Uiso calc R 1
C C4 0.1596(3) 0.2141(3) 0.48292(15) 0.0290(4) Uani d . 1
H H4A 0.0142 0.3240 0.4845 0.035 Uiso calc R 1
H H4B 0.1475 0.0891 0.5031 0.035 Uiso calc R 1

loop_
_atom_site_aniso_label
_atom_site_aniso_U_11
_atom_site_aniso_U_22
_atom_site_aniso_U_33
_atom_site_aniso_U_12
_atom_site_aniso_U_13
_atom_site_aniso_U_23
N1 0.0195(7) 0.0206(7) 0.0212(7) -0.0052(5) -0.0062(5) 0.0005(5)
N2 0.0189(7) 0.0188(7) 0.0208(7) -0.0044(5) -0.0056(5) 0.0005(5)
N3 0.0211(7) 0.0219(7) 0.0198(7) -0.0069(6) -0.0028(5) 0.0012(5)
C8 0.0188(8) 0.0192(8) 0.0163(7) -0.0050(6) -0.0007(6) -0.0016(6)
N4 0.0214(7) 0.0201(7) 0.0207(7) -0.0063(6) -0.0040(5) 0.0016(5)
C9 0.0202(8) 0.0195(8) 0.0166(7) -0.0058(6) -0.0005(6) -0.0023(6)
C3 0.0290(9) 0.0179(8) 0.0276(9) -0.0084(7) -0.0092(7) 0.0017(6)
O 0.0255(6) 0.0446(8) 0.0259(7) -0.0129(6) -0.0060(5) 0.0021(6)
C12 0.0238(9) 0.0294(9) 0.0268(9) -0.0054(7) -0.0084(7) -0.0017(7)
C13 0.0341(10) 0.0229(9) 0.0294(9) -0.0122(8) -0.0056(7) 0.0038(7)
C10 0.0220(8) 0.0218(8) 0.0229(8) -0.0091(7) -0.0032(6) -0.0001(6)
C11 0.0211(8) 0.0217(8) 0.0174(7) -0.0057(6) -0.0025(6) -0.0029(6)
C5 0.0193(8) 0.0235(8) 0.0187(7) -0.0071(7) -0.0025(6) -0.0031(6)
C7 0.0209(8) 0.0224(8) 0.0239(8) -0.0094(7) -0.0029(6) -0.0002(6)
C6 0.0218(8) 0.0288(9) 0.0276(9) -0.0062(7) -0.0085(7) -0.0004(7)
C4 0.0272(9) 0.0275(9) 0.0338(9) -0.0129(7) -0.0093(7) 0.0080(7)

loop_
_atom_type_symbol
_atom_type_description
_atom_type_scat_dispersion_real
_atom_type_scat_dispersion_imag
_atom_type_scat_source
C C 0.0033 0.0016 'International Tables Vol C Tables 4.2.6.8 and 6.1.1.4'
N N 0.0061 0.0033 'International Tables Vol C Tables 4.2.6.8 and 6.1.1.4'
O O 0.0106 0.0060 'International Tables Vol C Tables 4.2.6.8 and 6.1.1.4'
H H 0.0000 0.0000 'International Tables Vol C Tables 4.2.6.8 and 6.1.1.4'

loop_
_geom_angle_atom_site_label_1
_geom_angle_atom_site_label_2
_geom_angle_atom_site_label_3
_geom_angle
C8 N1 N2 104.42(13)
C5 N2 N1 112.34(13)
C5 N2 C3 128.51(14)
N1 N2 C3 119.15(13)
C9 N3 N4 104.26(13)
N1 C8 C7 111.36(14)
N1 C8 C9 119.42(14)
C7 C8 C9 129.22(15)
C11 N4 N3 112.60(13)
C11 N4 C13 128.28(14)
N3 N4 C13 119.10(14)
N3 C9 C10 111.29(14)
N3 C9 C8 119.90(15)
C10 C9 C8 128.80(15)
N2 C3 C4 112.40(13)
N2 C3 H3A 109.1
C4 C3 H3A 109.1
N2 C3 H3B 109.1
C4 C3 H3B 109.1
H3A C3 H3B 107.9
C4 O H 108.2(18)
C11 C12 H12A 109.5
C11 C12 H12B 109.5
H12A C12 H12B 109.5
C11 C12 H12C 109.5
H12A C12 H12C 109.5
H12B C12 H12C 109.5
N4 C13 H13A 109.5
N4 C13 H13B 109.5
H13A C13 H13B 109.5
N4 C13 H13C 109.5
H13A C13 H13C 109.5
H13B C13 H13C 109.5
C11 C10 C9 105.31(15)
C11 C10 H10 127.3
C9 C10 H10 127.3
N4 C11 C10 106.54(14)
N4 C11 C12 122.44(15)
C10 C11 C12 131.02(16)
N2 C5 C7 106.63(14)
N2 C5 C6 123.10(15)
C7 C5 C6 130.27(16)
C5 C7 C8 105.25(15)
C5 C7 H7 127.4
C8 C7 H7 127.4
C5 C6 H6A 109.5
C5 C6 H6B 109.5
H6A C6 H6B 109.5
C5 C6 H6C 109.5
H6A C6 H6C 109.5
H6B C6 H6C 109.5
O C4 C3 109.39(14)
O C4 H4A 109.8
C3 C4 H4A 109.8
O C4 H4B 109.8
C3 C4 H4B 109.8
H4A C4 H4B 108.2

loop_
_geom_bond_atom_site_label_1
_geom_bond_atom_site_label_2
_geom_bond_distance
_geom_bond_publ_flag
N1 C8 1.341(2) ?
N1 N2 1.3650(18) yes
N2 C5 1.348(2) ?
N2 C3 1.460(2) yes
N3 C9 1.340(2) ?
N3 N4 1.3595(19) yes
C8 C7 1.400(2) ?
C8 C9 1.463(2) yes
N4 C11 1.349(2) ?
N4 C13 1.455(2) yes
C9 C10 1.402(2) ?
C3 C4 1.509(2) ?
C3 H3A 0.9700 ?
C3 H3B 0.9700 ?
O C4 1.416(2) ?
O H 0.87(3) ?
C12 C11 1.494(2) yes
C12 H12A 0.9600 ?
C12 H12B 0.9600 ?
C12 H12C 0.9600 ?
C13 H13A 0.9600 ?
C13 H13B 0.9600 ?
C13 H13C 0.9600 ?
C10 C11 1.376(2) ?
C10 H10 0.9300 ?
C5 C7 1.384(2) ?
C5 C6 1.491(2) yes
C7 H7 0.9300 ?
C6 H6A 0.9600 ?
C6 H6B 0.9600 ?
C6 H6C 0.9600 ?
C4 H4A 0.9700 ?
C4 H4B 0.9700 ?

loop_
_geom_hbond_atom_site_label_D
_geom_hbond_atom_site_label_H
_geom_hbond_atom_site_label_A
_geom_hbond_site_symmetry_A
_geom_hbond_distance_DH
_geom_hbond_distance_HA
_geom_hbond_distance_DA
_geom_hbond_angle_DHA
O H N1 2_566 0.87(3) 2.10(3) 2.9441(19) 162(2)

loop_
_geom_torsion_atom_site_label_1
_geom_torsion_atom_site_label_2
_geom_torsion_atom_site_label_3
_geom_torsion_atom_site_label_4
_geom_torsion
_geom_torsion_publ_flag
C8 N1 N2 C5 0.30(16) ?
C8 N1 N2 C3 179.91(13) ?
N2 N1 C8 C7 -0.35(17) ?
N2 N1 C8 C9 179.36(12) ?
C9 N3 N4 C11 -0.27(17) ?
C9 N3 N4 C13 178.23(13) ?
N4 N3 C9 C10 0.11(17) ?
N4 N3 C9 C8 179.90(12) ?
N1 C8 C9 N3 179.81(13) yes
C7 C8 C9 N3 -0.5(2) ?
N1 C8 C9 C10 -0.4(2) ?
C7 C8 C9 C10 179.22(16) ?
C5 N2 C3 C4 95.56(19) ?
N1 N2 C3 C4 -83.98(17) ?
N3 C9 C10 C11 0.08(18) ?
C8 C9 C10 C11 -179.70(15) ?
N3 N4 C11 C10 0.32(17) ?
C13 N4 C11 C10 -178.00(15) ?
N3 N4 C11 C12 -178.96(13) yes
C13 N4 C11 C12 2.7(2) ?
C9 C10 C11 N4 -0.23(17) ?
C9 C10 C11 C12 178.96(16) ?
N1 N2 C5 C7 -0.13(17) ?
C3 N2 C5 C7 -179.70(14) ?
N1 N2 C5 C6 179.99(14) ?
C3 N2 C5 C6 0.4(2) yes
N2 C5 C7 C8 -0.08(17) ?
C6 C5 C7 C8 179.78(16) ?
N1 C8 C7 C5 0.28(18) ?
C9 C8 C7 C5 -179.39(15) ?
N2 C3 C4 O -65.80(18) ?

loop_
_cod_related_entry_id
_cod_related_entry_database
_cod_related_entry_code
1 ChemSpider 21128357
